data_4508774
loop_
_publ_author_name
'Pauchet, Morgan'
'Morelli, Thomas'
'Coste, Servane'
'Malandain, Jean-Jacques'
'Coquerel, G\'erard'

_publ_section_title
;
 Crystallization of (+-)-Modafinil in Gel:&#x2009; Access to Form I, Form
 III, and Twins
;
_journal_issue 8
_journal_name_full 'Crystal Growth &amp; Design'
_journal_page_first 1881
_journal_paper_doi 10.1021/cg060203k
_journal_volume 6
_journal_year 2006
_chemical_formula_moiety 'C15 H15 N O2 S'
_chemical_formula_sum 'C15 H15 N O2 S'
_chemical_formula_weight 273.34
_chemical_name_systematic
; 
 ? 
;
_space_group_IT_number 33
_symmetry_cell_setting orthorhombic
_symmetry_space_group_name_Hall 'P 2c -2n'
_symmetry_space_group_name_H-M 'P n a 21'
_atom_sites_solution_hydrogens geom
_atom_sites_solution_primary direct
_atom_sites_solution_secondary difmap
_audit_creation_method SHELXL-97
_cell_angle_alpha 90.00
_cell_angle_beta 90.00
_cell_angle_gamma 90.00
_cell_formula_units_Z 8
_cell_length_a 14.510(4)
_cell_length_b 9.710(3)
_cell_length_c 19.569(5)
_cell_measurement_temperature 296(2)
_cell_volume 2757.1(13)
_computing_cell_refinement 'Bruker SMART'
_computing_data_collection 'Bruker SMART'
_computing_data_reduction 'Bruker SAINT'
_computing_molecular_graphics 'Bruker SHELXTL'
_computing_publication_material 'Bruker SHELXTL'
_computing_structure_refinement 'SHELXL-97 (Sheldrick, 1997)'
_computing_structure_solution 'SHELXS-97 (Sheldrick, 1990)'
_diffrn_ambient_temperature 296(2)
_diffrn_measured_fraction_theta_full 0.992
_diffrn_measured_fraction_theta_max 0.992
_diffrn_radiation_monochromator graphite
_diffrn_radiation_source 'fine-focus sealed tube'
_diffrn_radiation_type MoK\a
_diffrn_radiation_wavelength 0.71073
_diffrn_reflns_av_R_equivalents 0.0214
_diffrn_reflns_av_sigmaI/netI 0.0215
_diffrn_reflns_limit_h_max 18
_diffrn_reflns_limit_h_min -18
_diffrn_reflns_limit_k_max 12
_diffrn_reflns_limit_k_min -12
_diffrn_reflns_limit_l_max 24
_diffrn_reflns_limit_l_min -24
_diffrn_reflns_number 21075
_diffrn_reflns_theta_full 26.56
_diffrn_reflns_theta_max 26.56
_diffrn_reflns_theta_min 2.08
_exptl_absorpt_coefficient_mu 0.232
_exptl_absorpt_correction_T_max 0.933
_exptl_absorpt_correction_T_min 0.8517
_exptl_absorpt_correction_type multi-scan
_exptl_absorpt_process_details 'SADABS (Sheldrick, Bruker, 2000)'
_exptl_crystal_colour colorless
_exptl_crystal_density_diffrn 1.317
_exptl_crystal_density_method 'not measured'
_exptl_crystal_description prism
_exptl_crystal_F_000 1152
_exptl_crystal_size_max 0.6
_exptl_crystal_size_mid 0.5
_exptl_crystal_size_min 0.3
_refine_diff_density_max 0.229
_refine_diff_density_min -0.237
_refine_diff_density_rms 0.033
_refine_ls_abs_structure_details 'Flack H D (1983), Acta Cryst. A39, 876-881'
_refine_ls_abs_structure_Flack -0.06(5)
_refine_ls_extinction_method none
_refine_ls_goodness_of_fit_ref 0.979
_refine_ls_hydrogen_treatment mixed
_refine_ls_matrix_type full
_refine_ls_number_parameters 383
_refine_ls_number_reflns 5677
_refine_ls_number_restraints 5
_refine_ls_restrained_S_all 0.979
_refine_ls_R_factor_all 0.0341
_refine_ls_R_factor_gt 0.0302
_refine_ls_shift/su_max 0.001
_refine_ls_shift/su_mean 0.000
_refine_ls_structure_factor_coef Fsqd
_refine_ls_weighting_details 'calc w=1/[\s^2^(Fo^2^)+(0.0516P)^2^+0.0000P] where P=(Fo^2^+2Fc^2^)/3'
_refine_ls_weighting_scheme calc
_refine_ls_wR_factor_gt 0.0763
_refine_ls_wR_factor_ref 0.0775
_reflns_number_gt 5023
_reflns_number_total 5677
_reflns_threshold_expression >2sigma(I)
_cod_data_source_file cg060203ksup1.cif
_cod_data_source_block modafort
_cod_original_cell_volume 2757.1(12)
_cod_original_sg_symbol_Hall P2c-2n
_cod_original_sg_symbol_H-M pna21
_cod_database_code 4508774

loop_
_symmetry_equiv_pos_as_xyz
'x, y, z'
'-x, -y, z+1/2'
'x+1/2, -y+1/2, z'
'-x+1/2, y+1/2, z+1/2'

loop_
_atom_site_label
_atom_site_type_symbol
_atom_site_fract_x
_atom_site_fract_y
_atom_site_fract_z
_atom_site_U_iso_or_equiv
_atom_site_adp_type
_atom_site_occupancy
_atom_site_symmetry_multiplicity
_atom_site_calc_flag
_atom_site_refinement_flags
C1 C 0.0171(2) 0.7054(3) 0.07711(16) 0.0809(8) Uani 1 1 d .
H1 H -0.0307 0.7631 0.0907 0.097 Uiso 1 1 calc R
C2 C 0.00094(16) 0.6048(3) 0.03020(15) 0.0809(9) Uani 1 1 d .
H2 H -0.0575 0.5954 0.0113 0.097 Uiso 1 1 calc R
C3 C 0.07094(13) 0.5162(2) 0.01025(13) 0.0585(6) Uani 1 1 d .
H3 H 0.0593 0.4474 -0.0217 0.070 Uiso 1 1 calc R
C4 C 0.15869(12) 0.53042(18) 0.03814(10) 0.0420(4) Uani 1 1 d .
C5 C 0.17330(15) 0.6341(2) 0.08534(13) 0.0574(5) Uani 1 1 d .
H5 H 0.2314 0.6450 0.1046 0.069 Uiso 1 1 calc R
C6 C 0.10260(18) 0.7219(3) 0.10428(15) 0.0724(7) Uani 1 1 d .
H6 H 0.1136 0.7921 0.1356 0.087 Uiso 1 1 calc R
C7 C 0.23240(11) 0.42913(18) 0.01679(9) 0.0368(4) Uani 1 1 d .
C8 C 0.24411(11) 0.30760(18) 0.06405(9) 0.0366(4) Uani 1 1 d .
C9 C 0.23792(14) 0.1750(2) 0.03861(11) 0.0482(5) Uani 1 1 d .
H9 H 0.2251 0.1613 -0.0075 0.058 Uiso 1 1 calc R
C10 C 0.25053(16) 0.0632(2) 0.08077(14) 0.0643(6) Uani 1 1 d .
H10 H 0.2458 -0.0256 0.0633 0.077 Uiso 1 1 calc R
C11 C 0.26981(16) 0.0826(3) 0.14784(13) 0.0670(7) Uani 1 1 d .
H11 H 0.2787 0.0070 0.1762 0.080 Uiso 1 1 calc R
C12 C 0.27625(15) 0.2127(3) 0.17404(12) 0.0589(6) Uani 1 1 d .
H12 H 0.2893 0.2249 0.2202 0.071 Uiso 1 1 calc R
C13 C 0.26365(13) 0.3252(2) 0.13287(10) 0.0464(4) Uani 1 1 d .
H13 H 0.2682 0.4135 0.1511 0.056 Uiso 1 1 calc R
C14 C 0.40734(12) 0.3767(2) -0.02539(12) 0.0398(4) Uani 1 1 d .
C15 C 0.01951(15) 0.1009(2) 0.16209(14) 0.0669(7) Uani 1 1 d .
H15 H 0.0258 0.0312 0.1299 0.080 Uiso 1 1 calc R
C16 C 0.02717(14) 0.2363(2) 0.14327(13) 0.0557(6) Uani 1 1 d .
H16 H 0.0397 0.2585 0.0980 0.067 Uiso 1 1 calc R
C17 C 0.01658(13) 0.3400(2) 0.19059(10) 0.0453(4) Uani 1 1 d .
H17 H 0.0214 0.4314 0.1769 0.054 Uiso 1 1 calc R
C18 C -0.00117(11) 0.30956(18) 0.25806(10) 0.0377(4) Uani 1 1 d .
C19 C -0.00791(16) 0.1730(2) 0.27716(12) 0.0566(6) Uani 1 1 d .
H19 H -0.0194 0.1504 0.3225 0.068 Uiso 1 1 calc R
C20 C 0.00236(18) 0.0699(2) 0.22928(16) 0.0723(7) Uani 1 1 d .
H20 H -0.0024 -0.0217 0.2427 0.087 Uiso 1 1 calc R
C21 C -0.01249(11) 0.42071(18) 0.31121(10) 0.0375(4) Uani 1 1 d .
C22 C -0.08798(13) 0.52461(19) 0.29658(10) 0.0417(4) Uani 1 1 d .
C23 C -0.07587(14) 0.6386(2) 0.25522(13) 0.0559(5) Uani 1 1 d .
H23 H -0.0187 0.6551 0.2353 0.067 Uiso 1 1 calc R
C24 C -0.14834(19) 0.7284(2) 0.24326(15) 0.0746(8) Uani 1 1 d .
H24 H -0.1395 0.8054 0.2157 0.090 Uiso 1 1 calc R
C25 C -0.23235(19) 0.7044(3) 0.27166(17) 0.0857(10) Uani 1 1 d .
H25 H -0.2809 0.7647 0.2633 0.103 Uiso 1 1 calc R
C26 C -0.17341(14) 0.5033(2) 0.32589(12) 0.0592(6) Uani 1 1 d .
H26 H -0.1825 0.4287 0.3549 0.071 Uiso 1 1 calc R
C27 C 0.16198(13) 0.3705(2) 0.35362(13) 0.0457(5) Uani 1 1 d .
C28 C 0.25602(12) 0.42061(19) 0.37734(11) 0.0455(4) Uani 1 1 d .
C29 C 0.49919(12) 0.42719(18) -0.05050(10) 0.0424(4) Uani 1 1 d .
C30 C -0.24540(17) 0.5924(4) 0.31221(13) 0.0838(9) Uani 1 1 d .
H30 H -0.3032 0.5756 0.3309 0.101 Uiso 1 1 calc R
H7 H 0.2170(11) 0.3959(18) -0.0296(9) 0.032(4) Uiso 1 1 d .
H21 H -0.0222(13) 0.376(2) 0.3547(11) 0.049(5) Uiso 1 1 d .
H14A H 0.4159(12) 0.321(2) 0.0098(11) 0.045(5) Uiso 1 1 d .
H27A H 0.1682(15) 0.309(3) 0.3162(14) 0.074(8) Uiso 1 1 d .
H14B H 0.3752(14) 0.343(2) -0.0618(11) 0.046(5) Uiso 1 1 d .
H27B H 0.1291(16) 0.313(2) 0.3836(13) 0.063(6) Uiso 1 1 d .
N1 N 0.53611(13) 0.35557(19) -0.10081(10) 0.0556(5) Uani 1 1 d D
N2 N 0.29303(13) 0.34925(18) 0.42666(10) 0.0537(4) Uani 1 1 d D
O1 O 0.32854(10) 0.61618(14) -0.05072(8) 0.0582(4) Uani 1 1 d .
O2 O 0.53564(11) 0.52773(16) -0.02446(9) 0.0678(5) Uani 1 1 d .
O3 O 0.08196(10) 0.60805(14) 0.38192(8) 0.0580(4) Uani 1 1 d .
O4 O 0.29233(11) 0.52016(16) 0.35009(10) 0.0715(6) Uani 1 1 d .
S1 S 0.34271(3) 0.52045(4) 0.00750(2) 0.03844(11) Uani 1 1 d .
S2 S 0.09700(3) 0.51478(4) 0.32259(2) 0.03880(11) Uani 1 1 d .
H2N H 0.5092(13) 0.2816(18) -0.1121(11) 0.050(6) Uiso 1 1 d D
H3N H 0.2627(14) 0.287(2) 0.4465(12) 0.066(7) Uiso 1 1 d D
H1N H 0.5867(12) 0.386(2) -0.1183(10) 0.053(6) Uiso 1 1 d D
H4N H 0.3503(12) 0.366(2) 0.4357(12) 0.074(7) Uiso 1 1 d D

loop_
_atom_site_aniso_label
_atom_site_aniso_U_11
_atom_site_aniso_U_22
_atom_site_aniso_U_33
_atom_site_aniso_U_23
_atom_site_aniso_U_13
_atom_site_aniso_U_12
C1 0.0780(19) 0.0782(17) 0.0865(19) 0.0257(16) 0.0280(15) 0.0410(15)
C2 0.0429(12) 0.118(2) 0.0820(18) 0.0425(18) 0.0045(11) 0.0244(13)
C3 0.0417(10) 0.0781(15) 0.0558(13) 0.0195(12) -0.0009(10) 0.0071(9)
C4 0.0364(9) 0.0425(10) 0.0470(10) 0.0161(8) 0.0051(8) 0.0033(7)
C5 0.0538(12) 0.0466(11) 0.0718(14) -0.0002(10) 0.0081(10) 0.0050(9)
C6 0.0766(18) 0.0506(13) 0.0901(17) 0.0029(13) 0.0262(14) 0.0171(12)
C7 0.0337(8) 0.0381(9) 0.0386(10) 0.0067(8) -0.0005(7) -0.0028(7)
C8 0.0291(9) 0.0379(10) 0.0427(10) 0.0078(8) 0.0029(7) 0.0000(7)
C9 0.0509(11) 0.0420(11) 0.0518(11) 0.0058(9) 0.0021(9) -0.0037(9)
C10 0.0712(14) 0.0389(11) 0.0828(17) 0.0117(11) 0.0066(12) 0.0000(10)
C11 0.0619(14) 0.0617(15) 0.0773(17) 0.0351(13) 0.0047(12) 0.0084(11)
C12 0.0502(12) 0.0778(15) 0.0488(12) 0.0220(12) -0.0042(10) 0.0069(11)
C13 0.0406(10) 0.0537(11) 0.0450(10) 0.0051(9) -0.0018(8) 0.0008(8)
C14 0.0384(10) 0.0339(10) 0.0471(11) 0.0026(9) 0.0029(8) -0.0006(7)
C15 0.0559(13) 0.0594(15) 0.0855(18) -0.0303(13) -0.0044(12) 0.0034(10)
C16 0.0414(10) 0.0693(15) 0.0563(12) -0.0139(11) 0.0046(9) -0.0035(9)
C17 0.0412(10) 0.0418(10) 0.0530(11) -0.0032(9) -0.0011(9) -0.0034(8)
C18 0.0277(8) 0.0360(10) 0.0493(11) -0.0048(8) -0.0023(7) -0.0031(7)
C19 0.0626(14) 0.0434(12) 0.0639(13) 0.0029(10) -0.0079(11) -0.0087(10)
C20 0.0838(17) 0.0321(11) 0.101(2) -0.0064(12) -0.0120(14) -0.0037(10)
C21 0.0331(9) 0.0369(9) 0.0426(10) 0.0006(8) -0.0021(7) -0.0035(7)
C22 0.0379(9) 0.0436(10) 0.0437(10) -0.0138(8) -0.0078(8) 0.0031(8)
C23 0.0476(11) 0.0433(11) 0.0768(14) -0.0059(11) -0.0193(10) 0.0011(9)
C24 0.0761(18) 0.0459(13) 0.102(2) -0.0176(13) -0.0440(15) 0.0137(11)
C25 0.0693(18) 0.092(2) 0.096(2) -0.0584(18) -0.0343(15) 0.0443(16)
C26 0.0473(11) 0.0884(16) 0.0419(11) -0.0172(11) -0.0008(10) 0.0071(10)
C27 0.0383(10) 0.0354(10) 0.0634(13) 0.0044(10) -0.0111(9) -0.0026(8)
C28 0.0372(9) 0.0379(10) 0.0614(12) 0.0038(9) -0.0064(8) -0.0026(8)
C29 0.0357(9) 0.0386(10) 0.0528(11) -0.0027(9) 0.0035(8) -0.0014(7)
C30 0.0532(14) 0.137(3) 0.0613(15) -0.0419(18) -0.0034(12) 0.0308(16)
N1 0.0474(10) 0.0531(11) 0.0663(12) -0.0196(9) 0.0194(9) -0.0162(8)
N2 0.0453(10) 0.0475(10) 0.0682(11) 0.0170(9) -0.0160(8) -0.0128(8)
O1 0.0545(8) 0.0452(7) 0.0747(10) 0.0260(7) 0.0138(7) 0.0088(6)
O2 0.0499(8) 0.0648(9) 0.0889(12) -0.0336(9) 0.0254(8) -0.0231(7)
O3 0.0574(8) 0.0454(8) 0.0711(9) -0.0212(8) -0.0179(7) 0.0042(6)
O4 0.0511(9) 0.0640(10) 0.0995(14) 0.0399(9) -0.0275(8) -0.0217(7)
S1 0.0357(2) 0.0324(2) 0.0471(3) 0.0024(2) 0.00605(18) -0.00108(16)
S2 0.0357(2) 0.0318(2) 0.0490(3) 0.0010(2) -0.00706(18) -0.00292(16)

loop_
_atom_type_symbol
_atom_type_description
_atom_type_scat_dispersion_real
_atom_type_scat_dispersion_imag
_atom_type_scat_source
C C 0.0033 0.0016 'International Tables Vol C Tables 4.2.6.8 and 6.1.1.4'
H H 0.0000 0.0000 'International Tables Vol C Tables 4.2.6.8 and 6.1.1.4'
N N 0.0061 0.0033 'International Tables Vol C Tables 4.2.6.8 and 6.1.1.4'
O O 0.0106 0.0060 'International Tables Vol C Tables 4.2.6.8 and 6.1.1.4'
S S 0.1246 0.1234 'International Tables Vol C Tables 4.2.6.8 and 6.1.1.4'

loop_
_geom_angle_atom_site_label_1
_geom_angle_atom_site_label_2
_geom_angle_atom_site_label_3
_geom_angle
C6 C1 C2 120.4(2)
C6 C1 H1 119.8
C2 C1 H1 119.8
C1 C2 C3 120.6(2)
C1 C2 H2 119.7
C3 C2 H2 119.7
C2 C3 C4 119.9(2)
C2 C3 H3 120.1
C4 C3 H3 120.1
C5 C4 C3 118.32(19)
C5 C4 C7 123.36(17)
C3 C4 C7 118.30(18)
C4 C5 C6 120.9(2)
C4 C5 H5 119.5
C6 C5 H5 119.5
C1 C6 C5 119.9(3)
C1 C6 H6 120.0
C5 C6 H6 120.0
C8 C7 C4 114.77(14)
C8 C7 S1 109.85(11)
C4 C7 S1 109.23(12)
C8 C7 H7 109.4(10)
C4 C7 H7 107.8(10)
S1 C7 H7 105.3(10)
C9 C8 C13 118.53(18)
C9 C8 C7 120.00(17)
C13 C8 C7 121.45(17)
C10 C9 C8 120.7(2)
C10 C9 H9 119.7
C8 C9 H9 119.7
C11 C10 C9 119.9(2)
C11 C10 H10 120.1
C9 C10 H10 120.1
C10 C11 C12 120.4(2)
C10 C11 H11 119.8
C12 C11 H11 119.8
C11 C12 C13 120.5(2)
C11 C12 H12 119.8
C13 C12 H12 119.8
C12 C13 C8 120.0(2)
C12 C13 H13 120.0
C8 C13 H13 120.0
C29 C14 S1 109.03(13)
C29 C14 H14A 109.2(12)
S1 C14 H14A 105.5(13)
C29 C14 H14B 108.4(13)
S1 C14 H14B 107.1(12)
H14A C14 H14B 117.3(17)
C16 C15 C20 118.9(2)
C16 C15 H15 120.6
C20 C15 H15 120.6
C15 C16 C17 120.8(2)
C15 C16 H16 119.6
C17 C16 H16 119.6
C16 C17 C18 120.6(2)
C16 C17 H17 119.7
C18 C17 H17 119.7
C17 C18 C19 118.59(19)
C17 C18 C21 121.88(16)
C19 C18 C21 119.53(18)
C20 C19 C18 120.4(2)
C20 C19 H19 119.8
C18 C19 H19 119.8
C15 C20 C19 120.8(2)
C15 C20 H20 119.6
C19 C20 H20 119.6
C18 C21 C22 115.13(15)
C18 C21 S2 110.10(12)
C22 C21 S2 108.37(12)
C18 C21 H21 107.7(12)
C22 C21 H21 111.0(12)
S2 C21 H21 104.0(12)
C26 C22 C23 118.50(19)
C26 C22 C21 118.05(19)
C23 C22 C21 123.45(18)
C22 C23 C24 120.4(2)
C22 C23 H23 119.8
C24 C23 H23 119.8
C25 C24 C23 120.2(3)
C25 C24 H24 119.9
C23 C24 H24 119.9
C30 C25 C24 120.0(2)
C30 C25 H25 120.0
C24 C25 H25 120.0
C22 C26 C30 120.2(3)
C22 C26 H26 119.9
C30 C26 H26 119.9
C28 C27 S2 108.93(13)
C28 C27 H27A 110.6(14)
S2 C27 H27A 106.3(15)
C28 C27 H27B 117.1(15)
S2 C27 H27B 113.9(14)
H27A C27 H27B 99.2(19)
O4 C28 N2 124.41(18)
O4 C28 C27 120.42(18)
N2 C28 C27 115.16(17)
O2 C29 N1 123.84(17)
O2 C29 C14 120.54(17)
N1 C29 C14 115.62(17)
C25 C30 C26 120.6(3)
C25 C30 H30 119.7
C26 C30 H30 119.7
C29 N1 H2N 117.0(15)
C29 N1 H1N 117.6(14)
H2N N1 H1N 125(2)
C28 N2 H3N 120.5(16)
C28 N2 H4N 116.5(17)
H3N N2 H4N 123(2)
O1 S1 C14 106.44(10)
O1 S1 C7 104.90(8)
C14 S1 C7 96.60(8)
O3 S2 C27 106.74(10)
O3 S2 C21 105.60(8)
C27 S2 C21 96.12(8)

loop_
_geom_bond_atom_site_label_1
_geom_bond_atom_site_label_2
_geom_bond_distance
C1 C6 1.360(4)
C1 C2 1.361(4)
C1 H1 0.9300
C2 C3 1.387(3)
C2 H2 0.9300
C3 C4 1.392(3)
C3 H3 0.9300
C4 C5 1.383(3)
C4 C7 1.512(3)
C5 C6 1.384(3)
C5 H5 0.9300
C6 H6 0.9300
C7 C8 1.509(2)
C7 S1 1.8389(17)
C7 H7 0.989(18)
C8 C9 1.383(3)
C8 C13 1.387(3)
C9 C10 1.376(3)
C9 H9 0.9300
C10 C11 1.355(4)
C10 H10 0.9300
C11 C12 1.366(4)
C11 H11 0.9300
C12 C13 1.370(3)
C12 H12 0.9300
C13 H13 0.9300
C14 C29 1.503(2)
C14 S1 1.8003(19)
C14 H14A 0.88(2)
C14 H14B 0.91(2)
C15 C16 1.370(3)
C15 C20 1.372(4)
C15 H15 0.9300
C16 C17 1.376(3)
C16 H16 0.9300
C17 C18 1.377(3)
C17 H17 0.9300
C18 C19 1.381(3)
C18 C21 1.508(2)
C19 C20 1.379(3)
C19 H19 0.9300
C20 H20 0.9300
C21 C22 1.516(3)
C21 S2 1.8460(17)
C21 H21 0.96(2)
C22 C26 1.381(3)
C22 C23 1.382(3)
C23 C24 1.386(3)
C23 H23 0.9300
C24 C25 1.360(4)
C24 H24 0.9300
C25 C30 1.359(4)
C25 H25 0.9300
C26 C30 1.383(4)
C26 H26 0.9300
C27 C28 1.521(3)
C27 S2 1.7949(19)
C27 H27A 0.95(3)
C27 H27B 0.94(2)
C28 O4 1.223(2)
C28 N2 1.304(3)
C29 O2 1.222(2)
C29 N1 1.319(2)
C30 H30 0.9300
N1 H2N 0.847(15)
N1 H1N 0.861(15)
N2 H3N 0.843(16)
N2 H4N 0.865(16)
O1 S1 1.4848(14)
O3 S2 1.4886(15)

loop_
_geom_torsion_atom_site_label_1
_geom_torsion_atom_site_label_2
_geom_torsion_atom_site_label_3
_geom_torsion_atom_site_label_4
_geom_torsion
C6 C1 C2 C3 1.1(4)
C1 C2 C3 C4 -0.3(4)
C2 C3 C4 C5 -0.2(3)
C2 C3 C4 C7 178.12(19)
C3 C4 C5 C6 -0.2(3)
C7 C4 C5 C6 -178.36(19)
C2 C1 C6 C5 -1.4(4)
C4 C5 C6 C1 1.0(3)
C5 C4 C7 C8 83.4(2)
C3 C4 C7 C8 -94.8(2)
C5 C4 C7 S1 -40.5(2)
C3 C4 C7 S1 141.33(16)
C4 C7 C8 C9 124.87(18)
S1 C7 C8 C9 -111.60(16)
C4 C7 C8 C13 -56.9(2)
S1 C7 C8 C13 66.59(19)
C13 C8 C9 C10 0.3(3)
C7 C8 C9 C10 178.51(18)
C8 C9 C10 C11 -0.4(3)
C9 C10 C11 C12 0.4(4)
C10 C11 C12 C13 -0.2(4)
C11 C12 C13 C8 0.1(3)
C9 C8 C13 C12 -0.1(3)
C7 C8 C13 C12 -178.30(17)
C20 C15 C16 C17 -0.9(3)
C15 C16 C17 C18 0.6(3)
C16 C17 C18 C19 0.1(3)
C16 C17 C18 C21 179.58(17)
C17 C18 C19 C20 -0.4(3)
C21 C18 C19 C20 -179.9(2)
C16 C15 C20 C19 0.6(4)
C18 C19 C20 C15 0.1(4)
C17 C18 C21 C22 57.5(2)
C19 C18 C21 C22 -123.02(19)
C17 C18 C21 S2 -65.33(19)
C19 C18 C21 S2 114.13(16)
C18 C21 C22 C26 95.5(2)
S2 C21 C22 C26 -140.69(16)
C18 C21 C22 C23 -84.0(2)
S2 C21 C22 C23 39.8(2)
C26 C22 C23 C24 -0.5(3)
C21 C22 C23 C24 179.09(18)
C22 C23 C24 C25 -0.6(3)
C23 C24 C25 C30 0.3(4)
C23 C22 C26 C30 1.8(3)
C21 C22 C26 C30 -177.7(2)
S2 C27 C28 O4 -30.6(3)
S2 C27 C28 N2 150.32(17)
S1 C14 C29 O2 29.5(3)
S1 C14 C29 N1 -151.08(16)
C24 C25 C30 C26 1.0(4)
C22 C26 C30 C25 -2.2(4)
C29 C14 S1 O1 62.07(17)
C29 C14 S1 C7 169.78(15)
C8 C7 S1 O1 167.75(12)
C4 C7 S1 O1 -65.54(14)
C8 C7 S1 C14 58.75(14)
C4 C7 S1 C14 -174.54(14)
C28 C27 S2 O3 -64.17(18)
C28 C27 S2 C21 -172.51(16)
C18 C21 S2 O3 -172.63(12)
C22 C21 S2 O3 60.64(15)
C18 C21 S2 C27 -63.32(15)
C22 C21 S2 C27 169.95(14)
